data_2205181
loop_
_publ_author_name
'Li, Zong-Xiao'
'Zhang, Xin-Li'

_publ_section_title
1,5-Dimethyl-2-phenyl-4-[(<i>E,E</i>)-3-phenylprop-2-enylideneamino]-1<i>H</i>-pyrazol-3(2<i>H</i>)-one
_journal_issue 2
_journal_name_full 'Acta Crystallographica Section E'
_journal_page_first o375
_journal_page_last o377
_journal_paper_doi 10.1107/S1600536805001340
_journal_volume 61
_journal_year 2005
_chemical_formula_iupac 'C20 H19 N3 O'
_chemical_formula_moiety 'C20 H19 N3 O'
_chemical_formula_sum 'C20 H19 N3 O'
_chemical_formula_weight 317.38
_chemical_name_systematic
;
1,5-Dimethyl-2-phenyl-4-[(E,E)-3-phenylprop-2-enylideneamino]-
1H-pyrazol-3(2H)-one
;
_space_group_IT_number 14
_symmetry_cell_setting monoclinic
_symmetry_space_group_name_Hall '-P 2ybc'
_symmetry_space_group_name_H-M 'P 1 21/c 1'
_atom_sites_solution_hydrogens geom
_atom_sites_solution_primary direct
_atom_sites_solution_secondary difmap
_audit_creation_method SHELXL-97
_cell_angle_alpha 90.00
_cell_angle_beta 97.556(3)
_cell_angle_gamma 90.00
_cell_formula_units_Z 4
_cell_length_a 13.480(3)
_cell_length_b 9.796(2)
_cell_length_c 13.757(3)
_cell_measurement_reflns_used 1749
_cell_measurement_temperature 298(2)
_cell_measurement_theta_max 22.615
_cell_measurement_theta_min 2.56
_cell_volume 1800.8(7)
_computing_cell_refinement SMART
_computing_data_collection 'SMART (Bruker, 1998)'
_computing_data_reduction 'SAINT (Bruker, 1998)'
_computing_molecular_graphics 'SHELXTL (Sheldrick, 1997b)'
_computing_publication_material SHELXTL
_computing_structure_refinement 'SHELXL97 (Sheldrick, 1997a)'
_computing_structure_solution 'SHELXS97 (Sheldrick, 1997a)'
_diffrn_ambient_temperature 298(2)
_diffrn_measured_fraction_theta_full 0.997
_diffrn_measured_fraction_theta_max 0.997
_diffrn_measurement_device_type 'Bruker SMART CCD area-detector'
_diffrn_measurement_method \w
_diffrn_radiation_monochromator graphite
_diffrn_radiation_source 'fine-focus sealed tube'
_diffrn_radiation_type MoK\a
_diffrn_radiation_wavelength 0.71073
_diffrn_reflns_av_R_equivalents 0.0443
_diffrn_reflns_av_sigmaI/netI 0.0522
_diffrn_reflns_limit_h_max 15
_diffrn_reflns_limit_h_min -16
_diffrn_reflns_limit_k_max 11
_diffrn_reflns_limit_k_min -11
_diffrn_reflns_limit_l_max 15
_diffrn_reflns_limit_l_min -16
_diffrn_reflns_number 9060
_diffrn_reflns_theta_full 25.02
_diffrn_reflns_theta_max 25.02
_diffrn_reflns_theta_min 2.56
_diffrn_standards_number 0
_exptl_absorpt_coefficient_mu 0.074
_exptl_absorpt_correction_T_max 0.9875
_exptl_absorpt_correction_T_min 0.9668
_exptl_absorpt_correction_type multi-scan
_exptl_absorpt_process_details '(SADABS; Sheldrick, 1996)'
_exptl_crystal_colour yellow
_exptl_crystal_density_diffrn 1.171
_exptl_crystal_density_method 'not measured'
_exptl_crystal_description block
_exptl_crystal_F_000 672
_exptl_crystal_size_max 0.46
_exptl_crystal_size_mid 0.43
_exptl_crystal_size_min 0.17
_refine_diff_density_max 0.197
_refine_diff_density_min -0.199
_refine_ls_extinction_method none
_refine_ls_goodness_of_fit_ref 1.006
_refine_ls_hydrogen_treatment constr
_refine_ls_matrix_type full
_refine_ls_number_parameters 219
_refine_ls_number_reflns 3172
_refine_ls_number_restraints 0
_refine_ls_restrained_S_all 1.006
_refine_ls_R_factor_all 0.1039
_refine_ls_R_factor_gt 0.0492
_refine_ls_shift/su_max 0.000
_refine_ls_shift/su_mean 0.000
_refine_ls_structure_factor_coef Fsqd
_refine_ls_weighting_details 'calc w = 1/[\s^2^(Fo^2^)+(0.0583P)^2^+0.4155P] where P = (Fo^2^+2Fc^2^)/3'
_refine_ls_weighting_scheme calc
_refine_ls_wR_factor_gt 0.1112
_refine_ls_wR_factor_ref 0.1451
_reflns_number_gt 1740
_reflns_number_total 3172
_reflns_threshold_expression I>2\s(I)
_cod_data_source_file wn6320.cif
_cod_data_source_block I
_cod_depositor_comments
;
The following automatic conversions were performed:
'_symmetry_cell_setting' value 'Monoclinic' changed to 'monoclinic'
according to '/home/saulius/struct/CIF-dictionaries/cif_core.dic'
dictionary named 'cif_core.dic' version 2.4.1 from 2010-06-29.

Automatic conversion script
Id: cif_fix_enum 1527 2010-12-29 10:47:43Z saulius 

The following automatic conversions were performed:

'_symmetry_cell_setting' value 'Monoclinic' changed to 'monoclinic'
according to /home/saulius/struct/CIF-dictionaries/cif_core.dic
dictionary named 'cif_core.dic' version 2.4.1 from 2010-06-29.

Automatic conversion script
Id: cif_fix_values 1715 2011-07-08 13:25:40Z adriana 
;
_cod_original_sg_symbol_H-M 'P 21/c'
_cod_database_code 2205181
_cod_database_fobs_code 2205181

loop_
_symmetry_equiv_pos_as_xyz
'x, y, z'
'-x, y+1/2, -z+1/2'
'-x, -y, -z'
'x, -y-1/2, z-1/2'

loop_
_atom_site_label
_atom_site_fract_x
_atom_site_fract_y
_atom_site_fract_z
_atom_site_U_iso_or_equiv
_atom_site_adp_type
_atom_site_calc_flag
_atom_site_refinement_flags
_atom_site_occupancy
_atom_site_type_symbol
N1 1.05042(13) 0.2801(2) 1.00112(14) 0.0488(5) Uani d . 1 N
N2 1.06534(13) 0.1906(2) 1.08125(13) 0.0469(5) Uani d . 1 N
N3 0.81671(14) 0.0959(2) 0.98788(15) 0.0503(5) Uani d . 1 N
O1 0.92753(12) 0.3089(2) 0.86907(13) 0.0688(6) Uani d . 1 O
C1 0.95631(16) 0.2551(3) 0.94844(18) 0.0477(6) Uani d . 1 C
C2 0.91046(16) 0.1572(2) 1.00619(17) 0.0426(6) Uani d . 1 C
C3 0.97793(16) 0.1236(2) 1.08543(17) 0.0425(6) Uani d . 1 C
C4 0.96537(18) 0.0309(3) 1.16789(18) 0.0567(7) Uani d . 1 C
H4A 0.9635 0.0835 1.2265 0.085 Uiso calc R 1 H
H4B 1.0205 -0.0318 1.1775 0.085 Uiso calc R 1 H
H4C 0.9040 -0.0190 1.1532 0.085 Uiso calc R 1 H
C5 1.1330(2) 0.2339(3) 1.16722(19) 0.0739(9) Uani d . 1 C
H5A 1.1120 0.3212 1.1889 0.111 Uiso calc R 1 H
H5B 1.1997 0.2410 1.1506 0.111 Uiso calc R 1 H
H5C 1.1317 0.1682 1.2188 0.111 Uiso calc R 1 H
C6 1.13460(16) 0.3308(3) 0.95975(17) 0.0462(6) Uani d . 1 C
C7 1.21553(17) 0.2487(3) 0.95127(18) 0.0565(7) Uani d . 1 C
H7 1.2161 0.1586 0.9726 0.068 Uiso calc R 1 H
C8 1.29582(19) 0.3008(3) 0.9110(2) 0.0730(9) Uani d . 1 C
H8 1.3512 0.2459 0.9058 0.088 Uiso calc R 1 H
C9 1.2945(2) 0.4325(4) 0.8787(2) 0.0822(10) Uani d . 1 C
H9 1.3491 0.4675 0.8520 0.099 Uiso calc R 1 H
C10 1.2129(2) 0.5130(3) 0.8856(2) 0.0792(9) Uani d . 1 C
H10 1.2117 0.6024 0.8626 0.095 Uiso calc R 1 H
C11 1.13252(19) 0.4625(3) 0.9264(2) 0.0611(7) Uani d . 1 C
H11 1.0772 0.5175 0.9313 0.073 Uiso calc R 1 H
C12 0.75440(17) 0.1314(3) 0.91381(19) 0.0554(7) Uani d . 1 C
H12 0.7721 0.1987 0.8716 0.067 Uiso calc R 1 H
C13 0.65771(17) 0.0687(3) 0.89533(19) 0.0555(7) Uani d . 1 C
H13 0.6419 0.0013 0.9384 0.067 Uiso calc R 1 H
C14 0.58931(18) 0.1012(3) 0.8204(2) 0.0636(8) Uani d . 1 C
H14 0.6077 0.1691 0.7790 0.076 Uiso calc R 1 H
C15 0.48950(17) 0.0449(3) 0.7942(2) 0.0586(7) Uani d . 1 C
C16 0.44461(19) -0.0375(3) 0.8558(2) 0.0688(8) Uani d . 1 C
H16 0.4793 -0.0617 0.9163 0.083 Uiso calc R 1 H
C17 0.3479(2) -0.0854(3) 0.8291(3) 0.0848(10) Uani d . 1 C
H17 0.3175 -0.1397 0.8722 0.102 Uiso calc R 1 H
C18 0.2973(2) -0.0527(4) 0.7393(3) 0.0867(11) Uani d . 1 C
H18 0.2324 -0.0842 0.7214 0.104 Uiso calc R 1 H
C19 0.3418(2) 0.0252(4) 0.6766(3) 0.0915(11) Uani d . 1 C
H19 0.3082 0.0445 0.6147 0.110 Uiso calc R 1 H
C20 0.4365(2) 0.0764(3) 0.7035(2) 0.0788(9) Uani d . 1 C
H20 0.4653 0.1327 0.6605 0.095 Uiso calc R 1 H

loop_
_atom_site_aniso_label
_atom_site_aniso_U_11
_atom_site_aniso_U_22
_atom_site_aniso_U_33
_atom_site_aniso_U_12
_atom_site_aniso_U_13
_atom_site_aniso_U_23
N1 0.0401(11) 0.0558(13) 0.0488(13) -0.0047(9) -0.0009(9) 0.0079(10)
N2 0.0412(11) 0.0588(14) 0.0385(12) -0.0048(10) -0.0032(9) 0.0015(10)
N3 0.0396(11) 0.0605(14) 0.0501(13) -0.0041(10) 0.0030(10) 0.0024(11)
O1 0.0507(10) 0.0890(15) 0.0625(13) -0.0065(10) -0.0075(9) 0.0299(11)
C1 0.0374(13) 0.0591(17) 0.0455(15) 0.0002(11) 0.0012(11) 0.0028(13)
C2 0.0359(12) 0.0486(15) 0.0428(14) -0.0007(11) 0.0027(11) -0.0019(12)
C3 0.0417(13) 0.0449(15) 0.0409(14) -0.0001(11) 0.0051(11) -0.0066(11)
C4 0.0593(15) 0.0666(18) 0.0440(16) -0.0076(13) 0.0059(12) 0.0023(13)
C5 0.0712(19) 0.094(2) 0.0500(17) -0.0244(17) -0.0154(14) -0.0018(16)
C6 0.0400(13) 0.0506(16) 0.0466(15) -0.0067(11) 0.0006(11) -0.0015(12)
C7 0.0474(15) 0.0594(17) 0.0617(18) -0.0022(13) 0.0030(13) 0.0019(14)
C8 0.0478(16) 0.090(2) 0.082(2) -0.0044(16) 0.0131(15) -0.0007(19)
C9 0.064(2) 0.102(3) 0.083(2) -0.0258(19) 0.0206(17) 0.008(2)
C10 0.082(2) 0.063(2) 0.094(2) -0.0197(18) 0.0167(19) 0.0144(17)
C11 0.0609(17) 0.0507(18) 0.072(2) -0.0023(13) 0.0104(15) 0.0002(14)
C12 0.0438(14) 0.0634(18) 0.0573(17) -0.0044(13) -0.0004(13) 0.0098(14)
C13 0.0405(14) 0.0660(18) 0.0584(17) -0.0051(12) 0.0007(13) 0.0043(13)
C14 0.0461(15) 0.077(2) 0.0652(19) -0.0028(14) -0.0010(14) 0.0075(16)
C15 0.0397(14) 0.0700(19) 0.0636(19) 0.0028(13) -0.0025(14) -0.0093(15)
C16 0.0529(16) 0.088(2) 0.065(2) -0.0157(15) 0.0057(14) -0.0182(17)
C17 0.0595(19) 0.102(3) 0.096(3) -0.0218(17) 0.0195(19) -0.037(2)
C18 0.0409(17) 0.100(3) 0.116(3) -0.0012(17) -0.001(2) -0.056(2)
C19 0.053(2) 0.112(3) 0.100(3) 0.0184(19) -0.0235(19) -0.023(2)
C20 0.0528(17) 0.094(2) 0.083(2) 0.0110(16) -0.0169(16) 0.0004(18)

loop_
_atom_type_symbol
_atom_type_description
_atom_type_scat_dispersion_real
_atom_type_scat_dispersion_imag
_atom_type_scat_source
C C 0.0033 0.0016 'International Tables Vol C Tables 4.2.6.8 and 6.1.1.4'
H H 0.0000 0.0000 'International Tables Vol C Tables 4.2.6.8 and 6.1.1.4'
N N 0.0061 0.0033 'International Tables Vol C Tables 4.2.6.8 and 6.1.1.4'
O O 0.0106 0.0060 'International Tables Vol C Tables 4.2.6.8 and 6.1.1.4'

loop_
_geom_angle_atom_site_label_1
_geom_angle_atom_site_label_2
_geom_angle_atom_site_label_3
_geom_angle
C1 N1 N2 108.93(18)
C1 N1 C6 124.79(19)
N2 N1 C6 119.53(18)
C3 N2 N1 107.47(17)
C3 N2 C5 124.1(2)
N1 N2 C5 117.7(2)
C12 N3 C2 120.7(2)
O1 C1 N1 123.0(2)
O1 C1 C2 132.0(2)
N1 C1 C2 104.9(2)
C3 C2 N3 122.3(2)
C3 C2 C1 108.2(2)
N3 C2 C1 129.4(2)
N2 C3 C2 109.9(2)
N2 C3 C4 121.1(2)
C2 C3 C4 129.0(2)
C3 C4 H4A 109.5
C3 C4 H4B 109.5
H4A C4 H4B 109.5
C3 C4 H4C 109.5
H4A C4 H4C 109.5
H4B C4 H4C 109.5
N2 C5 H5A 109.5
N2 C5 H5B 109.5
H5A C5 H5B 109.5
N2 C5 H5C 109.5
H5A C5 H5C 109.5
H5B C5 H5C 109.5
C11 C6 C7 120.4(2)
C11 C6 N1 118.7(2)
C7 C6 N1 120.9(2)
C6 C7 C8 119.5(3)
C6 C7 H7 120.2
C8 C7 H7 120.2
C9 C8 C7 120.3(3)
C9 C8 H8 119.9
C7 C8 H8 119.9
C8 C9 C10 120.0(3)
C8 C9 H9 120.0
C10 C9 H9 120.0
C9 C10 C11 120.3(3)
C9 C10 H10 119.9
C11 C10 H10 119.9
C6 C11 C10 119.6(3)
C6 C11 H11 120.2
C10 C11 H11 120.2
N3 C12 C13 120.7(2)
N3 C12 H12 119.7
C13 C12 H12 119.7
C14 C13 C12 123.9(3)
C14 C13 H13 118.1
C12 C13 H13 118.1
C13 C14 C15 128.7(3)
C13 C14 H14 115.6
C15 C14 H14 115.6
C16 C15 C20 118.1(3)
C16 C15 C14 122.7(3)
C20 C15 C14 119.2(3)
C15 C16 C17 120.8(3)
C15 C16 H16 119.6
C17 C16 H16 119.6
C18 C17 C16 119.9(3)
C18 C17 H17 120.0
C16 C17 H17 120.0
C19 C18 C17 119.9(3)
C19 C18 H18 120.0
C17 C18 H18 120.0
C18 C19 C20 120.6(3)
C18 C19 H19 119.7
C20 C19 H19 119.7
C19 C20 C15 120.7(3)
C19 C20 H20 119.7
C15 C20 H20 119.7

loop_
_geom_bond_atom_site_label_1
_geom_bond_atom_site_label_2
_geom_bond_distance
N1 C1 1.397(3)
N1 N2 1.403(2)
N1 C6 1.424(3)
N2 C3 1.356(3)
N2 C5 1.458(3)
N3 C12 1.281(3)
N3 C2 1.392(3)
O1 C1 1.229(3)
C1 C2 1.436(3)
C2 C3 1.365(3)
C3 C4 1.480(3)
C4 H4A 0.9600
C4 H4B 0.9600
C4 H4C 0.9600
C5 H5A 0.9600
C5 H5B 0.9600
C5 H5C 0.9600
C6 C11 1.367(3)
C6 C7 1.373(3)
C7 C8 1.377(4)
C7 H7 0.9300
C8 C9 1.364(4)
C8 H8 0.9300
C9 C10 1.366(4)
C9 H9 0.9300
C10 C11 1.377(4)
C10 H10 0.9300
C11 H11 0.9300
C12 C13 1.433(3)
C12 H12 0.9300
C13 C14 1.329(3)
C13 H13 0.9300
C14 C15 1.455(3)
C14 H14 0.9300
C15 C16 1.367(4)
C15 C20 1.389(4)
C16 C17 1.389(4)
C16 H16 0.9300
C17 C18 1.368(5)
C17 H17 0.9300
C18 C19 1.350(5)
C18 H18 0.9300
C19 C20 1.375(4)
C19 H19 0.9300
C20 H20 0.9300

loop_
_geom_hbond_atom_site_label_D
_geom_hbond_atom_site_label_H
_geom_hbond_atom_site_label_A
_geom_hbond_site_symmetry_A
_geom_hbond_distance_DH
_geom_hbond_distance_HA
_geom_hbond_distance_DA
_geom_hbond_angle_DHA
C4 H4A O1 4_566 0.96 2.33 3.279(3) 168
C12 H12 O1 ? 0.93 2.36 3.038(3) 129

loop_
_cod_related_entry_id
_cod_related_entry_database
_cod_related_entry_code
1 ChemSpider 30654781
